data_1516816
loop_
_publ_author_name
'Gonul Yenilmez Ciftci'
'Esra Tanriverdi Ecik'
'Mustafa Bulut'
'Fatma Yuksel'
'Adem Kilic'
'Mahmut Durmus'

_publ_section_title
;
 Synthesis and characterization of dicoumarol substituted
 cyclotriphosphazenes
;
_journal_name_full
;
Inorganica Chimica Acta
;
_journal_page_first 106
_journal_page_last 112
_journal_volume 398
_journal_year 2013
_chemical_formula_sum 'C19 H10 Cl4 N3 O6 P3'
_chemical_formula_weight 611.01
_chemical_name_common cyclotriphosphazene
_space_group_crystal_system triclinic
_space_group_IT_number 2
_space_group_name_Hall '-P 1'
_space_group_name_H-M_alt 'P -1'
_symmetry_space_group_name_Hall '-P 1'
_symmetry_space_group_name_H-M 'P -1'
_atom_sites_solution_hydrogens geom
_atom_sites_solution_primary direct
_atom_sites_solution_secondary difmap
_cell_angle_alpha 83.0710(10)
_cell_angle_beta 87.666(2)
_cell_angle_gamma 69.3570(10)
_cell_formula_units_Z 2
_cell_length_a 7.6291(2)
_cell_length_b 10.2522(3)
_cell_length_c 16.2410(5)
_cell_measurement_reflns_used 9990
_cell_measurement_temperature 120.(2)
_cell_measurement_theta_max 28.3306
_cell_measurement_theta_min 2.3554
_cell_volume 1180.05(6)
_computing_cell_refinement 'SAINT V7.66A (Bruker AXS, 2009)'
_computing_data_reduction 'SAINT V7.66A (Bruker AXS, 2009)'
_computing_structure_refinement 'SHELXL-97 (Sheldrick, 2008)'
_computing_structure_solution 'SHELXS-97 (Sheldrick, 2008)'
_diffrn_ambient_temperature 120.(2)
_diffrn_detector_area_resol_mean 8.3333
_diffrn_measured_fraction_theta_full 1.000
_diffrn_measured_fraction_theta_max 1.000
_diffrn_radiation_monochromator multilayer
_diffrn_radiation_type MoK\a
_diffrn_radiation_wavelength 0.71073
_diffrn_reflns_av_R_equivalents 0.0336
_diffrn_reflns_av_sigmaI/netI 0.0246
_diffrn_reflns_limit_h_max 9
_diffrn_reflns_limit_h_min -9
_diffrn_reflns_limit_k_max 12
_diffrn_reflns_limit_k_min -12
_diffrn_reflns_limit_l_max 19
_diffrn_reflns_limit_l_min -19
_diffrn_reflns_number 17326
_diffrn_reflns_theta_full 25.03
_diffrn_reflns_theta_max 25.03
_diffrn_reflns_theta_min 1.26
_diffrn_source ImuS
_exptl_absorpt_coefficient_mu 0.749
_exptl_absorpt_correction_T_max 0.87
_exptl_absorpt_correction_T_min 0.80
_exptl_absorpt_correction_type multi-scan
_exptl_absorpt_process_details 'SADABS V2008/1 (Bruker AXS)'
_exptl_crystal_colour colourless
_exptl_crystal_density_diffrn 1.720
_exptl_crystal_density_method 'not measured'
_exptl_crystal_description block
_exptl_crystal_F_000 612
_exptl_crystal_size_max 0.290
_exptl_crystal_size_mid 0.240
_exptl_crystal_size_min 0.200
_refine_diff_density_max 0.360
_refine_diff_density_min -0.447
_refine_ls_extinction_method none
_refine_ls_goodness_of_fit_ref 1.058
_refine_ls_hydrogen_treatment constr
_refine_ls_matrix_type full
_refine_ls_number_parameters 316
_refine_ls_number_reflns 4153
_refine_ls_number_restraints 0
_refine_ls_restrained_S_all 1.058
_refine_ls_R_factor_all 0.0269
_refine_ls_R_factor_gt 0.0252
_refine_ls_shift/su_max 0.001
_refine_ls_shift/su_mean 0.000
_refine_ls_structure_factor_coef Fsqd
_refine_ls_weighting_details 'calc w=1/[\s^2^(Fo^2^)+(0.0319P)^2^+0.7820P] where P=(Fo^2^+2Fc^2^)/3'
_refine_ls_weighting_scheme calc
_refine_ls_wR_factor_gt 0.0672
_refine_ls_wR_factor_ref 0.0687
_reflns_number_gt 3909
_reflns_number_total 4153
_reflns_threshold_expression >2sigma(I)
_cod_data_source_file ICA-2013-398-106-112-1.cif
_cod_data_source_block I
_cod_database_code 1516816

loop_
_space_group_symop_operation_xyz
'x, y, z'
'-x, -y, -z'

loop_
_atom_site_type_symbol
_atom_site_label
_atom_site_fract_x
_atom_site_fract_y
_atom_site_fract_z
_atom_site_U_iso_or_equiv
_atom_site_adp_type
_atom_site_calc_flag
_atom_site_refinement_flags
_atom_site_occupancy
P P1 0.78791(6) 0.33093(4) 0.24665(3) 0.01338(11) Uani d . 1
P P2 0.87015(6) 0.04546(4) 0.27865(3) 0.01450(11) Uani d . 1
P P3 1.15152(6) 0.15653(4) 0.26904(3) 0.01482(11) Uani d . 1
N N1 0.72380(19) 0.19881(14) 0.25962(9) 0.0159(3) Uani d . 1
N N2 1.08528(19) 0.02580(14) 0.28153(9) 0.0197(3) Uani d . 1
N N3 1.00343(19) 0.30761(14) 0.24670(9) 0.0174(3) Uani d . 1
O O1 0.70668(16) 0.42080(11) 0.16127(7) 0.0162(2) Uani d . 1
O O2 0.69615(16) 0.43196(11) 0.31544(7) 0.0160(2) Uani d . 1
O O3 0.04870(18) 0.62802(15) 0.12806(9) 0.0307(3) Uani d . 1
O O4 0.20538(17) 0.45709(13) 0.05398(8) 0.0241(3) Uani d . 1
O O5 0.03525(18) 0.63339(14) 0.32513(8) 0.0286(3) Uani d . 1
O O6 0.18463(16) 0.48112(12) 0.42922(7) 0.0199(3) Uani d . 1
Cl Cl1 0.80312(6) -0.04188(5) 0.38586(3) 0.02726(12) Uani d . 1
Cl Cl2 0.83993(6) -0.07656(5) 0.19844(3) 0.02845(12) Uani d . 1
Cl Cl3 1.29310(7) 0.15426(5) 0.36998(3) 0.03461(13) Uani d . 1
Cl Cl4 1.35090(7) 0.12309(5) 0.18347(3) 0.03356(13) Uani d . 1
C C1 0.5344(2) 0.43202(17) 0.12942(10) 0.0162(3) Uani d . 1
C C2 0.5408(2) 0.34609(17) 0.06458(10) 0.0184(4) Uani d . 1
C C3 0.7050(3) 0.24789(18) 0.03625(11) 0.0224(4) Uani d . 1
H H3 0.8233 0.237 0.0584 0.027 Uiso calc R 1
C C4 0.6935(3) 0.1670(2) -0.02422(12) 0.0289(4) Uani d . 1
H H4 0.8041 0.0994 -0.043 0.035 Uiso calc R 1
C C5 0.5215(3) 0.1839(2) -0.05744(12) 0.0295(4) Uani d . 1
H H5 0.5157 0.1274 -0.0988 0.035 Uiso calc R 1
C C6 0.3580(3) 0.2816(2) -0.03165(12) 0.0263(4) Uani d . 1
H H6 0.2405 0.2937 -0.0552 0.032 Uiso calc R 1
C C7 0.3704(3) 0.36130(18) 0.02948(11) 0.0205(4) Uani d . 1
C C8 0.1985(2) 0.54213(18) 0.11441(11) 0.0215(4) Uani d . 1
C C9 0.3739(2) 0.52340(17) 0.15617(10) 0.0175(3) Uani d . 1
C C10 0.3641(2) 0.61116(17) 0.22548(11) 0.0183(4) Uani d . 1
H H10A 0.2488 0.6954 0.219 0.022 Uiso calc R 1
H H10B 0.4727 0.6431 0.2214 0.022 Uiso calc R 1
C C11 0.3639(2) 0.53166(17) 0.30990(10) 0.0165(3) Uani d . 1
C C12 0.1835(2) 0.55443(18) 0.35200(11) 0.0201(4) Uani d . 1
C C13 0.5208(2) 0.44671(17) 0.35012(10) 0.0155(3) Uani d . 1
C C14 0.5216(2) 0.37483(16) 0.43158(10) 0.0156(3) Uani d . 1
C C15 0.6826(2) 0.28800(17) 0.47555(11) 0.0193(4) Uani d . 1
H H15 0.8027 0.274 0.4516 0.023 Uiso calc R 1
C C16 0.6677(3) 0.22253(18) 0.55360(11) 0.0222(4) Uani d . 1
H H16 0.777 0.1627 0.5831 0.027 Uiso calc R 1
C C17 0.4908(3) 0.24461(18) 0.58902(11) 0.0223(4) Uani d . 1
H H17 0.4813 0.1991 0.6427 0.027 Uiso calc R 1
C C18 0.3299(3) 0.33119(18) 0.54758(11) 0.0206(4) Uani d . 1
H H18 0.2102 0.3465 0.5722 0.025 Uiso calc R 1
C C19 0.3474(2) 0.39532(17) 0.46888(11) 0.0173(3) Uani d . 1

loop_
_atom_site_aniso_label
_atom_site_aniso_U_11
_atom_site_aniso_U_22
_atom_site_aniso_U_33
_atom_site_aniso_U_12
_atom_site_aniso_U_13
_atom_site_aniso_U_23
P1 0.0113(2) 0.0113(2) 0.0163(2) -0.00260(16) 0.00012(16) -0.00107(16)
P2 0.0113(2) 0.0116(2) 0.0203(2) -0.00381(17) -0.00102(17) -0.00100(16)
P3 0.0102(2) 0.0143(2) 0.0198(2) -0.00397(17) 0.00061(17) -0.00255(16)
N1 0.0110(7) 0.0141(7) 0.0220(8) -0.0037(6) -0.0004(6) -0.0015(6)
N2 0.0122(7) 0.0135(7) 0.0311(9) -0.0028(6) -0.0016(6) 0.0012(6)
N3 0.0131(7) 0.0139(7) 0.0247(8) -0.0048(6) 0.0009(6) -0.0004(6)
O1 0.0144(6) 0.0152(6) 0.0167(6) -0.0031(5) -0.0004(5) 0.0003(5)
O2 0.0141(6) 0.0154(6) 0.0184(6) -0.0048(5) 0.0020(5) -0.0036(5)
O3 0.0172(7) 0.0335(8) 0.0343(8) 0.0020(6) -0.0032(6) -0.0093(6)
O4 0.0185(6) 0.0264(7) 0.0253(7) -0.0041(5) -0.0035(5) -0.0057(5)
O5 0.0159(7) 0.0298(7) 0.0291(7) 0.0035(6) 0.0017(5) 0.0025(6)
O6 0.0158(6) 0.0201(6) 0.0208(6) -0.0032(5) 0.0025(5) -0.0014(5)
Cl1 0.0244(2) 0.0212(2) 0.0325(3) -0.00716(18) 0.00616(19) 0.00660(18)
Cl2 0.0256(2) 0.0193(2) 0.0396(3) -0.00297(18) -0.0095(2) -0.01224(19)
Cl3 0.0368(3) 0.0276(3) 0.0398(3) -0.0098(2) -0.0215(2) -0.0029(2)
Cl4 0.0254(3) 0.0270(2) 0.0480(3) -0.0092(2) 0.0214(2) -0.0101(2)
C1 0.0167(8) 0.0145(8) 0.0151(8) -0.0041(7) -0.0014(7) 0.0029(6)
C2 0.0223(9) 0.0137(8) 0.0161(8) -0.0034(7) 0.0000(7) 0.0011(6)
C3 0.0242(10) 0.0193(9) 0.0193(9) -0.0026(7) -0.0001(7) -0.0010(7)
C4 0.0349(11) 0.0201(9) 0.0242(10) 0.0006(8) 0.0012(8) -0.0055(7)
C5 0.0439(12) 0.0221(10) 0.0228(10) -0.0105(9) -0.0020(9) -0.0064(8)
C6 0.0331(11) 0.0242(9) 0.0236(10) -0.0122(8) -0.0049(8) -0.0012(7)
C7 0.0233(9) 0.0175(8) 0.0191(9) -0.0059(7) -0.0005(7) 0.0007(7)
C8 0.0212(10) 0.0216(9) 0.0196(9) -0.0052(8) -0.0012(7) -0.0004(7)
C9 0.0181(9) 0.0145(8) 0.0173(8) -0.0035(7) -0.0013(7) 0.0016(6)
C10 0.0174(9) 0.0145(8) 0.0193(9) -0.0007(7) 0.0003(7) -0.0023(7)
C11 0.0171(9) 0.0125(8) 0.0185(9) -0.0023(7) 0.0013(7) -0.0048(6)
C12 0.0205(9) 0.0173(8) 0.0209(9) -0.0043(7) 0.0023(7) -0.0042(7)
C13 0.0155(8) 0.0131(8) 0.0191(9) -0.0052(7) 0.0029(7) -0.0062(6)
C14 0.0191(9) 0.0128(8) 0.0165(8) -0.0063(7) -0.0004(7) -0.0050(6)
C15 0.0185(9) 0.0180(8) 0.0211(9) -0.0052(7) -0.0004(7) -0.0052(7)
C16 0.0251(10) 0.0191(9) 0.0212(9) -0.0060(7) -0.0057(7) -0.0011(7)
C17 0.0308(10) 0.0206(9) 0.0179(9) -0.0125(8) -0.0005(8) -0.0007(7)
C18 0.0244(9) 0.0203(9) 0.0204(9) -0.0110(8) 0.0045(7) -0.0062(7)
C19 0.0184(9) 0.0132(8) 0.0203(9) -0.0045(7) -0.0006(7) -0.0052(6)

loop_
_atom_type_symbol
_atom_type_description
_atom_type_scat_dispersion_real
_atom_type_scat_dispersion_imag
_atom_type_scat_source
C C 0.0033 0.0016 'International Tables Vol C Tables 4.2.6.8 and 6.1.1.4'
H H 0.0000 0.0000 'International Tables Vol C Tables 4.2.6.8 and 6.1.1.4'
N N 0.0061 0.0033 'International Tables Vol C Tables 4.2.6.8 and 6.1.1.4'
O O 0.0106 0.0060 'International Tables Vol C Tables 4.2.6.8 and 6.1.1.4'
P P 0.1023 0.0942 'International Tables Vol C Tables 4.2.6.8 and 6.1.1.4'
Cl Cl 0.1484 0.1585 'International Tables Vol C Tables 4.2.6.8 and 6.1.1.4'

loop_
_geom_angle_atom_site_label_1
_geom_angle_atom_site_label_2
_geom_angle_atom_site_label_3
_geom_angle
N3 P1 N1 119.16(7)
N3 P1 O1 106.43(7)
N1 P1 O1 109.24(7)
N3 P1 O2 106.16(7)
N1 P1 O2 109.88(7)
O1 P1 O2 105.04(6)
N1 P2 N2 118.23(7)
N1 P2 Cl2 110.20(6)
N2 P2 Cl2 107.74(6)
N1 P2 Cl1 108.85(6)
N2 P2 Cl1 108.31(6)
Cl2 P2 Cl1 102.32(3)
N3 P3 N2 119.58(8)
N3 P3 Cl4 108.34(6)
N2 P3 Cl4 108.43(6)
N3 P3 Cl3 109.31(6)
N2 P3 Cl3 108.11(6)
Cl4 P3 Cl3 101.58(3)
P2 N1 P1 121.35(9)
P3 N2 P2 121.02(9)
P3 N3 P1 120.28(9)
C1 O1 P1 122.77(10)
C13 O2 P1 123.16(10)
C7 O4 C8 122.43(14)
C19 O6 C12 122.53(13)
C9 C1 O1 120.74(15)
C9 C1 C2 123.04(16)
O1 C1 C2 116.15(14)
C7 C2 C3 118.67(16)
C7 C2 C1 116.73(15)
C3 C2 C1 124.60(17)
C4 C3 C2 119.59(18)
C4 C3 H3 120.2
C2 C3 H3 120.2
C3 C4 C5 120.29(18)
C3 C4 H4 119.9
C5 C4 H4 119.9
C6 C5 C4 121.29(18)
C6 C5 H5 119.4
C4 C5 H5 119.4
C5 C6 C7 118.07(18)
C5 C6 H6 121.0
C7 C6 H6 121.0
O4 C7 C6 116.69(16)
O4 C7 C2 121.24(16)
C6 C7 C2 122.07(17)
O3 C8 O4 117.30(16)
O3 C8 C9 124.84(17)
O4 C8 C9 117.85(15)
C1 C9 C8 118.55(16)
C1 C9 C10 123.73(16)
C8 C9 C10 117.70(15)
C9 C10 C11 112.36(14)
C9 C10 H10A 109.1
C11 C10 H10A 109.1
C9 C10 H10B 109.1
C11 C10 H10B 109.1
H10A C10 H10B 107.9
C13 C11 C12 118.44(16)
C13 C11 C10 123.47(15)
C12 C11 C10 118.00(15)
O5 C12 O6 117.34(15)
O5 C12 C11 125.05(16)
O6 C12 C11 117.60(15)
C11 C13 O2 120.26(15)
C11 C13 C14 123.66(15)
O2 C13 C14 115.93(14)
C19 C14 C15 118.60(16)
C19 C14 C13 116.47(15)
C15 C14 C13 124.92(16)
C16 C15 C14 120.25(16)
C16 C15 H15 119.9
C14 C15 H15 119.9
C15 C16 C17 119.72(17)
C15 C16 H16 120.1
C17 C16 H16 120.1
C18 C17 C16 121.28(16)
C18 C17 H17 119.4
C16 C17 H17 119.4
C17 C18 C19 118.25(16)
C17 C18 H18 120.9
C19 C18 H18 120.9
O6 C19 C18 116.91(15)
O6 C19 C14 121.20(15)
C18 C19 C14 121.89(16)

loop_
_geom_bond_atom_site_label_1
_geom_bond_atom_site_label_2
_geom_bond_distance
P1 N3 1.5759(14)
P1 N1 1.5838(14)
P1 O1 1.5859(12)
P1 O2 1.5860(12)
P2 N1 1.5770(14)
P2 N2 1.5834(14)
P2 Cl2 1.9839(6)
P2 Cl1 1.9924(6)
P3 N3 1.5720(14)
P3 N2 1.5801(14)
P3 Cl4 1.9844(6)
P3 Cl3 1.9929(6)
O1 C1 1.394(2)
O2 C13 1.395(2)
O3 C8 1.203(2)
O4 C7 1.375(2)
O4 C8 1.377(2)
O5 C12 1.197(2)
O6 C19 1.374(2)
O6 C12 1.381(2)
C1 C9 1.346(2)
C1 C2 1.441(2)
C2 C7 1.391(3)
C2 C3 1.403(2)
C3 C4 1.384(3)
C3 H3 0.95
C4 C5 1.384(3)
C4 H4 0.95
C5 C6 1.383(3)
C5 H5 0.95
C6 C7 1.386(3)
C6 H6 0.95
C8 C9 1.466(3)
C9 C10 1.507(2)
C10 C11 1.508(2)
C10 H10A 0.99
C10 H10B 0.99
C11 C13 1.345(2)
C11 C12 1.467(2)
C13 C14 1.434(2)
C14 C19 1.395(2)
C14 C15 1.399(2)
C15 C16 1.381(3)
C15 H15 0.95
C16 C17 1.398(3)
C16 H16 0.95
C17 C18 1.380(3)
C17 H17 0.95
C18 C19 1.389(2)
C18 H18 0.95

loop_
_geom_torsion_atom_site_label_1
_geom_torsion_atom_site_label_2
_geom_torsion_atom_site_label_3
_geom_torsion_atom_site_label_4
_geom_torsion
N2 P2 N1 P1 -2.05(14)
Cl2 P2 N1 P1 -126.53(9)
Cl1 P2 N1 P1 122.01(9)
N3 P1 N1 P2 4.24(14)
O1 P1 N1 P2 126.78(10)
O2 P1 N1 P2 -118.48(10)
N3 P3 N2 P2 -4.70(15)
Cl4 P3 N2 P2 -129.47(9)
Cl3 P3 N2 P2 121.16(9)
N1 P2 N2 P3 2.26(15)
Cl2 P2 N2 P3 127.95(9)
Cl1 P2 N2 P3 -122.06(9)
N2 P3 N3 P1 6.89(15)
Cl4 P3 N3 P1 131.71(9)
Cl3 P3 N3 P1 -118.39(9)
N1 P1 N3 P3 -6.65(14)
O1 P1 N3 P3 -130.57(10)
O2 P1 N3 P3 117.90(10)
N3 P1 O1 C1 163.09(12)
N1 P1 O1 C1 33.23(14)
O2 P1 O1 C1 -84.59(13)
N3 P1 O2 C13 -161.74(12)
N1 P1 O2 C13 -31.63(14)
O1 P1 O2 C13 85.75(13)
P1 O1 C1 C9 81.66(18)
P1 O1 C1 C2 -101.22(15)
C9 C1 C2 C7 0.1(2)
O1 C1 C2 C7 -176.99(14)
C9 C1 C2 C3 -178.71(16)
O1 C1 C2 C3 4.3(2)
C7 C2 C3 C4 -1.3(3)
C1 C2 C3 C4 177.40(16)
C2 C3 C4 C5 0.9(3)
C3 C4 C5 C6 0.2(3)
C4 C5 C6 C7 -0.8(3)
C8 O4 C7 C6 179.65(16)
C8 O4 C7 C2 -0.5(2)
C5 C6 C7 O4 -179.78(16)
C5 C6 C7 C2 0.3(3)
C3 C2 C7 O4 -179.14(15)
C1 C2 C7 O4 2.0(2)
C3 C2 C7 C6 0.7(3)
C1 C2 C7 C6 -178.10(16)
C7 O4 C8 O3 175.86(16)
C7 O4 C8 C9 -3.0(2)
O1 C1 C9 C8 173.44(14)
C2 C1 C9 C8 -3.5(2)
O1 C1 C9 C10 -4.8(2)
C2 C1 C9 C10 178.26(15)
O3 C8 C9 C1 -173.88(18)
O4 C8 C9 C1 4.9(2)
O3 C8 C9 C10 4.5(3)
O4 C8 C9 C10 -176.74(14)
C1 C9 C10 C11 -82.6(2)
C8 C9 C10 C11 99.06(18)
C9 C10 C11 C13 84.3(2)
C9 C10 C11 C12 -99.09(18)
C19 O6 C12 O5 -175.24(15)
C19 O6 C12 C11 3.7(2)
C13 C11 C12 O5 175.52(17)
C10 C11 C12 O5 -1.3(3)
C13 C11 C12 O6 -3.3(2)
C10 C11 C12 O6 179.94(14)
C12 C11 C13 O2 -174.30(14)
C10 C11 C13 O2 2.3(2)
C12 C11 C13 C14 1.1(2)
C10 C11 C13 C14 177.71(15)
P1 O2 C13 C11 -81.43(17)
P1 O2 C13 C14 102.80(15)
C11 C13 C14 C19 0.8(2)
O2 C13 C14 C19 176.40(14)
C11 C13 C14 C15 -178.72(16)
O2 C13 C14 C15 -3.1(2)
C19 C14 C15 C16 1.1(2)
C13 C14 C15 C16 -179.40(16)
C14 C15 C16 C17 -0.7(3)
C15 C16 C17 C18 -0.2(3)
C16 C17 C18 C19 0.7(3)
C12 O6 C19 C18 177.85(15)
C12 O6 C19 C14 -1.8(2)
C17 C18 C19 O6 -179.90(15)
C17 C18 C19 C14 -0.3(2)
C15 C14 C19 O6 179.00(14)
C13 C14 C19 O6 -0.5(2)
C15 C14 C19 C18 -0.6(2)
C13 C14 C19 C18 179.86(15)
